data_4305674
loop_
_publ_author_name
'Christine M. Thomas'
'Tianbiao Liu'
'Michael B. Hall'
'Marcetta Y. Darensbourg'

_publ_contact_author_address
;Department of Chemistry
Texas A&M University
College Station, TX, 77843
;
_publ_contact_author_email marcetta@mail.chem.tamu.edu
_publ_contact_author_name 'Marcetta Darensbourg'
_publ_section_title
;
Series of Mixed Valent Fe(II)Fe(I) Complexes That Model the Hox State of
[FeFe]Hydrogenase: Redox Properties, Density-Functional Theory
Investigation, and Reactivities with Extrinsic CO
;
_journal_name_full 'Inorganic Chemistry'
_journal_page_first 7009
_journal_page_last 7024
_journal_paper_doi 10.1021/ic800654a
_journal_volume 47
_journal_year 2008
_chemical_formula_sum 'C29 H37 Cl3 Fe2.5 N2 O4 P S2'
_chemical_formula_weight 818.67
_chemical_name_systematic
; 
 ? 
;
_space_group_IT_number 14
_symmetry_cell_setting monoclinic
_symmetry_space_group_name_Hall '-P 2yn'
_symmetry_space_group_name_H-M 'P 1 21/n 1'
_atom_sites_solution_hydrogens geom
_atom_sites_solution_primary direct
_atom_sites_solution_secondary difmap
_audit_creation_method SHELXL-97
_cell_angle_alpha 90.00
_cell_angle_beta 92.703(5)
_cell_angle_gamma 90.00
_cell_formula_units_Z 4
_cell_length_a 8.915(3)
_cell_length_b 13.799(4)
_cell_length_c 29.259(8)
_cell_measurement_reflns_used 4945
_cell_measurement_temperature 273(2)
_cell_measurement_theta_max 27.39
_cell_measurement_theta_min 2.42
_cell_volume 3595.4(19)
_computing_cell_refinement 'Bruker SMART'
_computing_data_collection 'Bruker SMART'
_computing_data_reduction 'Bruker SAINT'
_computing_molecular_graphics 'Bruker SHELXTL'
_computing_publication_material 'Bruker SHELXTL'
_computing_structure_refinement 'SHELXL-97 (Sheldrick, 1997)'
_computing_structure_solution 'SHELXS-97 (Sheldrick, 1990)'
_diffrn_ambient_temperature 273(2)
_diffrn_measured_fraction_theta_full 0.963
_diffrn_measured_fraction_theta_max 0.963
_diffrn_measurement_device_type 'CCD area detector'
_diffrn_measurement_method 'phi and omega scans'
_diffrn_radiation_monochromator graphite
_diffrn_radiation_source 'fine-focus sealed tube'
_diffrn_radiation_type MoK\a
_diffrn_radiation_wavelength 0.71073
_diffrn_reflns_av_R_equivalents 0.1087
_diffrn_reflns_av_sigmaI/netI 0.1237
_diffrn_reflns_limit_h_max 11
_diffrn_reflns_limit_h_min -11
_diffrn_reflns_limit_k_max 17
_diffrn_reflns_limit_k_min -16
_diffrn_reflns_limit_l_max 38
_diffrn_reflns_limit_l_min -36
_diffrn_reflns_number 21904
_diffrn_reflns_theta_full 27.59
_diffrn_reflns_theta_max 27.59
_diffrn_reflns_theta_min 1.39
_exptl_absorpt_coefficient_mu 1.419
_exptl_absorpt_correction_type none
_exptl_crystal_density_diffrn 1.512
_exptl_crystal_density_meas 0
_exptl_crystal_density_method 'not measured'
_exptl_crystal_F_000 1680
_refine_diff_density_max 0.942
_refine_diff_density_min -0.723
_refine_diff_density_rms 0.179
_refine_ls_extinction_method none
_refine_ls_goodness_of_fit_ref 1.021
_refine_ls_hydrogen_treatment mixed
_refine_ls_matrix_type full
_refine_ls_number_parameters 401
_refine_ls_number_reflns 8034
_refine_ls_number_restraints 0
_refine_ls_restrained_S_all 1.021
_refine_ls_R_factor_all 0.1349
_refine_ls_R_factor_gt 0.0723
_refine_ls_shift/su_max 0.003
_refine_ls_shift/su_mean 0.000
_refine_ls_structure_factor_coef Fsqd
_refine_ls_weighting_details 'calc w=1/[\s^2^(Fo^2^)+(0.0992P)^2^+0.0000P] where P=(Fo^2^+2Fc^2^)/3'
_refine_ls_weighting_scheme calc
_refine_ls_wR_factor_gt 0.1748
_refine_ls_wR_factor_ref 0.2024
_reflns_number_gt 4532
_reflns_number_total 8034
_reflns_threshold_expression >2sigma(I)
_cod_data_source_file ic800654a-file003_3.cif
_cod_data_source_block ct06
_cod_depositor_comments
;
The following automatic conversions were performed:
'_symmetry_cell_setting' value 'Monoclinic' changed to 'monoclinic'
according to '/home/saulius/struct/CIF-dictionaries/cif_core.dic'
dictionary named 'cif_core.dic' version 2.4.1 from 2010-06-29.

Automatic conversion script
Id: cif_fix_enum 1527 2010-12-29 10:47:43Z saulius 
;
_cod_original_cell_volume 3595.4(17)
_cod_original_formula_sum 'C29 H37 Cl3 Fe2.50 N2 O4 P S2'
_cod_database_code 4305674

loop_
_symmetry_equiv_pos_as_xyz
'x, y, z'
'-x+1/2, y+1/2, -z+1/2'
'-x, -y, -z'
'x-1/2, -y-1/2, z-1/2'

loop_
_atom_site_label
_atom_site_type_symbol
_atom_site_fract_x
_atom_site_fract_y
_atom_site_fract_z
_atom_site_U_iso_or_equiv
_atom_site_adp_type
_atom_site_occupancy
_atom_site_symmetry_multiplicity
_atom_site_calc_flag
_atom_site_refinement_flags
_atom_site_disorder_assembly
_atom_site_disorder_group
Fe2 Fe -0.00757(8) 0.76401(6) 0.21347(3) 0.0238(2) Uani 1 1 d . . .
Fe1 Fe 0.13221(8) 0.86769(6) 0.15738(3) 0.0254(2) Uani 1 1 d . . .
S1 S 0.09653(15) 0.70754(11) 0.14930(5) 0.0280(3) Uani 1 1 d . . .
S2 S 0.22371(15) 0.83036(11) 0.22872(5) 0.0256(3) Uani 1 1 d . . .
N1 N -0.0133(5) 0.5627(3) 0.25572(15) 0.0266(11) Uani 1 1 d . . .
N2 N -0.0052(5) 0.6727(3) 0.30761(15) 0.0228(10) Uani 1 1 d . . .
P1 P -0.03125(18) 0.89932(13) 0.10011(6) 0.0357(4) Uani 1 1 d . . .
O4 O -0.1400(5) 0.9367(3) 0.25250(15) 0.0405(11) Uani 1 1 d . . .
O3 O -0.2989(5) 0.7117(4) 0.17192(16) 0.0492(13) Uani 1 1 d . . .
O2 O 0.0815(5) 1.0660(3) 0.18769(15) 0.0396(11) Uani 1 1 d . . .
O1 O 0.3992(5) 0.8949(4) 0.10501(16) 0.0486(12) Uani 1 1 d . . .
C11 C -0.0091(5) 0.6621(4) 0.26064(18) 0.0234(12) Uani 1 1 d . . .
C13 C -0.0100(6) 0.5157(4) 0.2973(2) 0.0331(14) Uani 1 1 d . . .
H13 H -0.0107 0.4490 0.3018 0.040 Uiso 1 1 calc R . .
C12 C -0.0057(6) 0.5841(4) 0.3301(2) 0.0292(13) Uani 1 1 d . . .
H12 H -0.0035 0.5740 0.3615 0.035 Uiso 1 1 calc R . .
C14 C -0.0215(7) 0.5101(4) 0.2129(2) 0.0357(15) Uani 1 1 d . . .
H14A H -0.0440 0.5544 0.1882 0.054 Uiso 1 1 calc R . .
H14B H -0.0992 0.4620 0.2137 0.054 Uiso 1 1 calc R . .
H14C H 0.0730 0.4791 0.2084 0.054 Uiso 1 1 calc R . .
C15 C -0.0227(6) 0.7623(4) 0.33253(18) 0.0237(12) Uani 1 1 d . . .
C16 C -0.1693(6) 0.7945(4) 0.33860(17) 0.0242(12) Uani 1 1 d . . .
C17 C -0.1866(6) 0.8800(4) 0.36299(18) 0.0271(13) Uani 1 1 d . . .
H17 H -0.2828 0.9032 0.3673 0.033 Uiso 1 1 calc R . .
C18 C -0.0636(6) 0.9317(4) 0.38105(19) 0.0270(13) Uani 1 1 d . . .
C19 C 0.0786(6) 0.8945(4) 0.37569(18) 0.0253(12) Uani 1 1 d . . .
H19 H 0.1611 0.9276 0.3885 0.030 Uiso 1 1 calc R . .
C20 C 0.1022(6) 0.8094(4) 0.35177(18) 0.0234(12) Uani 1 1 d . . .
C22 C -0.3023(6) 0.7396(5) 0.3189(2) 0.0358(15) Uani 1 1 d . . .
H22A H -0.2970 0.6735 0.3291 0.054 Uiso 1 1 calc R . .
H22B H -0.3022 0.7413 0.2861 0.054 Uiso 1 1 calc R . .
H22C H -0.3929 0.7687 0.3289 0.054 Uiso 1 1 calc R . .
C23 C -0.0864(7) 1.0266(4) 0.4063(2) 0.0340(14) Uani 1 1 d . . .
H23A H -0.0957 1.0787 0.3846 0.051 Uiso 1 1 calc R . .
H23B H -0.0018 1.0383 0.4271 0.051 Uiso 1 1 calc R . .
H23C H -0.1761 1.0226 0.4231 0.051 Uiso 1 1 calc R . .
C21 C 0.2584(6) 0.7704(4) 0.3480(2) 0.0313(14) Uani 1 1 d . . .
H21A H 0.3275 0.8234 0.3457 0.047 Uiso 1 1 calc R . .
H21B H 0.2621 0.7303 0.3213 0.047 Uiso 1 1 calc R . .
H21C H 0.2855 0.7327 0.3747 0.047 Uiso 1 1 calc R . .
C4 C -0.0859(6) 0.8660(4) 0.23901(19) 0.0295(13) Uani 1 1 d . . .
C3 C -0.1839(6) 0.7334(5) 0.1890(2) 0.0330(14) Uani 1 1 d . . .
C2 C 0.1028(6) 0.9879(5) 0.17644(19) 0.0284(13) Uani 1 1 d . . .
C1 C 0.2934(7) 0.8846(4) 0.1259(2) 0.0335(14) Uani 1 1 d . . .
C5 C 0.2746(7) 0.6431(4) 0.1593(2) 0.0331(14) Uani 1 1 d . . .
H5A H 0.2605 0.5764 0.1496 0.040 Uiso 1 1 calc R . .
H5B H 0.3483 0.6719 0.1401 0.040 Uiso 1 1 calc R . .
C6 C 0.3377(6) 0.6431(4) 0.2080(2) 0.0337(14) Uani 1 1 d . . .
H6A H 0.4269 0.6027 0.2099 0.040 Uiso 1 1 calc R . .
H6B H 0.2645 0.6144 0.2275 0.040 Uiso 1 1 calc R . .
C7 C 0.3782(6) 0.7433(4) 0.2261(2) 0.0302(14) Uani 1 1 d . . .
H7A H 0.4535 0.7705 0.2069 0.036 Uiso 1 1 calc R . .
H7B H 0.4241 0.7362 0.2566 0.036 Uiso 1 1 calc R . .
C9 C -0.2168(7) 0.9365(6) 0.1148(3) 0.056(2) Uani 1 1 d . . .
H9A H -0.2760 0.9507 0.0873 0.084 Uiso 1 1 calc R . .
H9B H -0.2098 0.9934 0.1336 0.084 Uiso 1 1 calc R . .
H9C H -0.2635 0.8853 0.1311 0.084 Uiso 1 1 calc R . .
C10 C 0.0225(9) 1.0029(6) 0.0656(3) 0.066(2) Uani 1 1 d . . .
H10A H -0.0544 1.0150 0.0423 0.099 Uiso 1 1 calc R . .
H10B H 0.1155 0.9890 0.0517 0.099 Uiso 1 1 calc R . .
H10C H 0.0347 1.0590 0.0848 0.099 Uiso 1 1 calc R . .
C8 C -0.0676(13) 0.8078(7) 0.0572(3) 0.109(4) Uani 1 1 d . . .
H8A H -0.1063 0.7508 0.0712 0.163 Uiso 1 1 calc R . .
H8B H 0.0239 0.7923 0.0428 0.163 Uiso 1 1 calc R . .
H8C H -0.1400 0.8317 0.0346 0.163 Uiso 1 1 calc R . .
Fe3 Fe 0.0000 0.5000 0.0000 0.0437(4) Uani 1 2 d S . .
C27 C 0.1508(7) 0.5527(5) 0.0491(2) 0.0407(16) Uani 1 1 d . . .
H27 H 0.1800 0.6205 0.0539 0.049 Uiso 1 1 calc R . .
C26 C 0.2195(9) 0.4849(8) 0.0207(3) 0.067(3) Uani 1 1 d . . .
H26 H 0.3007 0.4971 0.0028 0.081 Uiso 1 1 calc R . .
C25 C 0.1441(13) 0.3954(7) 0.0242(3) 0.084(4) Uani 1 1 d . . .
H25 H 0.1689 0.3351 0.0085 0.101 Uiso 1 1 calc R . .
C24 C 0.0279(10) 0.4084(6) 0.0542(3) 0.065(2) Uani 1 1 d . . .
H24 H -0.0407 0.3614 0.0623 0.078 Uiso 1 1 calc R . .
C28 C 0.0326(7) 0.5029(5) 0.0697(2) 0.0431(17) Uani 1 1 d . . .
H28 H -0.0364 0.5315 0.0910 0.052 Uiso 1 1 calc R . .
C29 C 0.9572(9) 0.7240(6) 0.4621(3) 0.059(2) Uani 1 1 d . . .
H29 H 0.9737 0.7704 0.4375 0.070 Uiso 1 1 calc R . .
Cl1 Cl 0.7744(3) 0.6801(2) 0.45524(10) 0.0957(9) Uani 1 1 d . . .
Cl2 Cl 1.0873(3) 0.6309(2) 0.45844(9) 0.1025(10) Uani 1 1 d . . .
Cl3 Cl 0.9824(3) 0.7837(2) 0.51397(9) 0.0960(9) Uani 1 1 d . . .

loop_
_atom_site_aniso_label
_atom_site_aniso_U_11
_atom_site_aniso_U_22
_atom_site_aniso_U_33
_atom_site_aniso_U_23
_atom_site_aniso_U_13
_atom_site_aniso_U_12
Fe2 0.0201(4) 0.0296(5) 0.0214(5) -0.0045(3) -0.0021(3) 0.0006(3)
Fe1 0.0230(4) 0.0318(5) 0.0212(5) -0.0026(4) -0.0010(3) 0.0020(3)
S1 0.0258(7) 0.0326(8) 0.0251(8) -0.0078(6) -0.0032(6) 0.0034(6)
S2 0.0226(7) 0.0318(8) 0.0218(8) -0.0030(6) -0.0047(5) -0.0004(6)
N1 0.028(2) 0.032(3) 0.020(3) -0.006(2) -0.0011(19) -0.003(2)
N2 0.023(2) 0.026(2) 0.020(3) -0.005(2) 0.0002(18) -0.0002(19)
P1 0.0331(8) 0.0449(10) 0.0281(9) -0.0059(8) -0.0077(7) 0.0095(7)
O4 0.045(3) 0.037(3) 0.040(3) 0.000(2) 0.013(2) 0.009(2)
O3 0.025(2) 0.073(3) 0.049(3) -0.016(3) -0.008(2) -0.005(2)
O2 0.046(3) 0.031(3) 0.042(3) -0.003(2) 0.002(2) -0.001(2)
O1 0.038(3) 0.062(3) 0.047(3) -0.007(2) 0.013(2) -0.005(2)
C11 0.014(2) 0.032(3) 0.024(3) -0.007(3) 0.002(2) 0.000(2)
C13 0.032(3) 0.031(3) 0.036(4) -0.001(3) -0.001(3) -0.005(3)
C12 0.029(3) 0.035(3) 0.023(3) 0.000(3) -0.003(2) 0.004(2)
C14 0.038(3) 0.032(3) 0.037(4) -0.008(3) -0.003(3) -0.004(3)
C15 0.026(3) 0.026(3) 0.019(3) 0.000(2) 0.001(2) 0.000(2)
C16 0.024(3) 0.033(3) 0.015(3) 0.000(2) -0.003(2) -0.005(2)
C17 0.026(3) 0.037(3) 0.018(3) 0.003(3) 0.002(2) 0.006(2)
C18 0.030(3) 0.028(3) 0.022(3) -0.003(2) -0.003(2) -0.001(2)
C19 0.026(3) 0.026(3) 0.024(3) -0.002(2) -0.001(2) -0.005(2)
C20 0.025(3) 0.028(3) 0.017(3) 0.005(2) -0.002(2) 0.002(2)
C22 0.023(3) 0.048(4) 0.036(4) -0.008(3) -0.003(3) -0.004(3)
C23 0.037(3) 0.033(3) 0.032(4) -0.006(3) 0.004(3) 0.003(3)
C21 0.021(3) 0.039(3) 0.034(4) -0.006(3) 0.000(2) 0.000(2)
C4 0.029(3) 0.036(3) 0.025(3) 0.005(3) 0.004(2) -0.005(3)
C3 0.023(3) 0.045(4) 0.030(4) -0.007(3) 0.001(2) 0.007(3)
C2 0.024(3) 0.042(4) 0.020(3) 0.005(3) -0.003(2) 0.001(3)
C1 0.031(3) 0.040(4) 0.029(4) -0.008(3) 0.000(3) 0.004(3)
C5 0.033(3) 0.034(3) 0.033(4) -0.011(3) 0.004(3) 0.005(3)
C6 0.027(3) 0.037(4) 0.036(4) -0.002(3) -0.005(3) 0.006(3)
C7 0.020(3) 0.046(4) 0.025(3) -0.001(3) -0.001(2) 0.000(3)
C9 0.034(4) 0.071(5) 0.062(5) 0.021(4) -0.001(3) 0.006(4)
C10 0.059(5) 0.095(7) 0.044(5) 0.033(4) -0.002(4) 0.010(5)
C8 0.163(10) 0.090(7) 0.066(6) -0.042(5) -0.076(7) 0.065(7)
Fe3 0.0431(8) 0.0534(9) 0.0329(8) -0.0140(6) -0.0169(6) 0.0153(6)
C27 0.036(3) 0.061(4) 0.024(3) -0.009(3) -0.012(3) 0.010(3)
C26 0.048(4) 0.122(8) 0.030(4) -0.020(5) -0.011(3) 0.040(5)
C25 0.116(8) 0.070(6) 0.061(6) -0.047(5) -0.065(6) 0.060(6)
C24 0.071(6) 0.052(5) 0.068(6) 0.003(4) -0.041(5) 0.001(4)
C28 0.032(3) 0.060(5) 0.036(4) -0.007(3) -0.012(3) 0.004(3)
C29 0.069(5) 0.051(5) 0.056(5) -0.002(4) 0.011(4) 0.001(4)
Cl1 0.0870(18) 0.0883(18) 0.109(2) 0.0191(16) -0.0202(15) -0.0263(15)
Cl2 0.133(2) 0.105(2) 0.0661(16) -0.0240(14) -0.0234(15) 0.0577(18)
Cl3 0.108(2) 0.0969(19) 0.0843(19) -0.0453(15) 0.0190(15) -0.0214(15)

loop_
_atom_type_symbol
_atom_type_description
_atom_type_scat_dispersion_real
_atom_type_scat_dispersion_imag
_atom_type_scat_source
C C 0.0033 0.0016 'International Tables Vol C Tables 4.2.6.8 and 6.1.1.4'
H H 0.0000 0.0000 'International Tables Vol C Tables 4.2.6.8 and 6.1.1.4'
N N 0.0061 0.0033 'International Tables Vol C Tables 4.2.6.8 and 6.1.1.4'
P P 0.1023 0.0942 'International Tables Vol C Tables 4.2.6.8 and 6.1.1.4'
S S 0.1246 0.1234 'International Tables Vol C Tables 4.2.6.8 and 6.1.1.4'
Fe Fe 0.3463 0.8444 'International Tables Vol C Tables 4.2.6.8 and 6.1.1.4'
O O 0.0106 0.0060 'International Tables Vol C Tables 4.2.6.8 and 6.1.1.4'
Cl Cl 0.1484 0.1585 'International Tables Vol C Tables 4.2.6.8 and 6.1.1.4'

loop_
_geom_angle_atom_site_label_1
_geom_angle_atom_site_label_2
_geom_angle_atom_site_label_3
_geom_angle
_geom_angle_site_symmetry_1
_geom_angle_site_symmetry_3
_geom_angle_publ_flag
C3 Fe2 C4 90.0(3) . . ?
C3 Fe2 C11 94.5(3) . . ?
C4 Fe2 C11 104.9(2) . . ?
C3 Fe2 S1 88.4(2) . . ?
C4 Fe2 S1 144.50(19) . . ?
C11 Fe2 S1 110.54(16) . . ?
C3 Fe2 S2 164.6(2) . . ?
C4 Fe2 S2 88.23(19) . . ?
C11 Fe2 S2 100.69(15) . . ?
S1 Fe2 S2 84.18(6) . . ?
C3 Fe2 Fe1 109.2(2) . . ?
C4 Fe2 Fe1 92.34(19) . . ?
C11 Fe2 Fe1 150.68(15) . . ?
S1 Fe2 Fe1 55.15(5) . . ?
S2 Fe2 Fe1 55.62(4) . . ?
C1 Fe1 C2 100.2(3) . . ?
C1 Fe1 P1 95.9(2) . . ?
C2 Fe1 P1 87.23(18) . . ?
C1 Fe1 S1 101.0(2) . . ?
C2 Fe1 S1 158.76(19) . . ?
P1 Fe1 S1 91.69(6) . . ?
C1 Fe1 S2 104.2(2) . . ?
C2 Fe1 S2 88.57(18) . . ?
P1 Fe1 S2 159.91(7) . . ?
S1 Fe1 S2 85.19(6) . . ?
C1 Fe1 Fe2 148.1(2) . . ?
C2 Fe1 Fe2 103.80(19) . . ?
P1 Fe1 Fe2 105.91(6) . . ?
S1 Fe1 Fe2 56.17(5) . . ?
S2 Fe1 Fe2 56.23(5) . . ?
C5 S1 Fe1 110.1(2) . . ?
C5 S1 Fe2 114.8(2) . . ?
Fe1 S1 Fe2 68.68(5) . . ?
C7 S2 Fe1 110.44(19) . . ?
C7 S2 Fe2 113.76(19) . . ?
Fe1 S2 Fe2 68.16(5) . . ?
C13 N1 C11 112.2(5) . . ?
C13 N1 C14 121.7(5) . . ?
C11 N1 C14 126.1(5) . . ?
C11 N2 C12 112.2(4) . . ?
C11 N2 C15 126.4(4) . . ?
C12 N2 C15 120.7(4) . . ?
C8 P1 C9 103.2(5) . . ?
C8 P1 C10 101.9(5) . . ?
C9 P1 C10 100.1(3) . . ?
C8 P1 Fe1 118.8(3) . . ?
C9 P1 Fe1 117.1(3) . . ?
C10 P1 Fe1 113.1(3) . . ?
N1 C11 N2 102.0(4) . . ?
N1 C11 Fe2 129.6(4) . . ?
N2 C11 Fe2 128.4(4) . . ?
C12 C13 N1 107.4(5) . . ?
C13 C12 N2 106.2(5) . . ?
C20 C15 C16 122.5(5) . . ?
C20 C15 N2 120.1(5) . . ?
C16 C15 N2 117.3(5) . . ?
C17 C16 C15 117.4(5) . . ?
C17 C16 C22 121.4(5) . . ?
C15 C16 C22 121.2(5) . . ?
C16 C17 C18 121.7(5) . . ?
C19 C18 C17 118.4(5) . . ?
C19 C18 C23 121.3(5) . . ?
C17 C18 C23 120.3(5) . . ?
C18 C19 C20 122.2(5) . . ?
C15 C20 C19 117.6(5) . . ?
C15 C20 C21 122.2(5) . . ?
C19 C20 C21 120.2(5) . . ?
O4 C4 Fe2 174.6(5) . . ?
O3 C3 Fe2 178.2(6) . . ?
O2 C2 Fe1 178.2(5) . . ?
O1 C1 Fe1 179.4(6) . . ?
C6 C5 S1 115.7(4) . . ?
C5 C6 C7 113.6(5) . . ?
C6 C7 S2 116.4(4) . . ?
C26 Fe3 C26 180.0(4) 3_565 . ?
C26 Fe3 C24 67.8(4) 3_565 3_565 ?
C26 Fe3 C24 112.2(4) . 3_565 ?
C26 Fe3 C24 112.2(4) 3_565 . ?
C26 Fe3 C24 67.8(4) . . ?
C24 Fe3 C24 180.0(5) 3_565 . ?
C26 Fe3 C25 139.4(4) 3_565 . ?
C26 Fe3 C25 40.6(4) . . ?
C24 Fe3 C25 139.7(4) 3_565 . ?
C24 Fe3 C25 40.3(4) . . ?
C26 Fe3 C25 40.6(4) 3_565 3_565 ?
C26 Fe3 C25 139.4(4) . 3_565 ?
C24 Fe3 C25 40.3(4) 3_565 3_565 ?
C24 Fe3 C25 139.7(4) . 3_565 ?
C25 Fe3 C25 180.0(5) . 3_565 ?
C26 Fe3 C28 67.4(3) 3_565 3_565 ?
C26 Fe3 C28 112.6(3) . 3_565 ?
C24 Fe3 C28 39.5(3) 3_565 3_565 ?
C24 Fe3 C28 140.5(3) . 3_565 ?
C25 Fe3 C28 112.9(3) . 3_565 ?
C25 Fe3 C28 67.1(3) 3_565 3_565 ?
C26 Fe3 C28 112.6(3) 3_565 . ?
C26 Fe3 C28 67.4(3) . . ?
C24 Fe3 C28 140.5(3) 3_565 . ?
C24 Fe3 C28 39.5(3) . . ?
C25 Fe3 C28 67.1(3) . . ?
C25 Fe3 C28 112.9(3) 3_565 . ?
C28 Fe3 C28 180.0(4) 3_565 . ?
C26 Fe3 C27 139.6(3) 3_565 . ?
C26 Fe3 C27 40.4(3) . . ?
C24 Fe3 C27 112.2(3) 3_565 . ?
C24 Fe3 C27 67.8(3) . . ?
C25 Fe3 C27 68.1(3) . . ?
C25 Fe3 C27 111.9(3) 3_565 . ?
C28 Fe3 C27 139.6(3) 3_565 . ?
C28 Fe3 C27 40.4(3) . . ?
C26 Fe3 C27 40.4(3) 3_565 3_565 ?
C26 Fe3 C27 139.6(3) . 3_565 ?
C24 Fe3 C27 67.8(3) 3_565 3_565 ?
C24 Fe3 C27 112.2(3) . 3_565 ?
C25 Fe3 C27 111.9(3) . 3_565 ?
C25 Fe3 C27 68.1(3) 3_565 3_565 ?
C28 Fe3 C27 40.4(3) 3_565 3_565 ?
C28 Fe3 C27 139.6(3) . 3_565 ?
C27 Fe3 C27 180.0(2) . 3_565 ?
C26 C27 C28 106.3(7) . . ?
C26 C27 Fe3 69.0(4) . . ?
C28 C27 Fe3 69.5(4) . . ?
C27 C26 C25 108.5(8) . . ?
C27 C26 Fe3 70.7(4) . . ?
C25 C26 Fe3 69.9(5) . . ?
C24 C25 C26 107.5(7) . . ?
C24 C25 Fe3 69.7(4) . . ?
C26 C25 Fe3 69.5(4) . . ?
C28 C24 C25 108.4(8) . . ?
C28 C24 Fe3 70.7(4) . . ?
C25 C24 Fe3 70.0(5) . . ?
C24 C28 C27 109.3(7) . . ?
C24 C28 Fe3 69.7(4) . . ?
C27 C28 Fe3 70.1(4) . . ?
Cl3 C29 Cl2 110.3(5) . . ?
Cl3 C29 Cl1 110.3(4) . . ?
Cl2 C29 Cl1 111.1(5) . . ?

loop_
_geom_bond_atom_site_label_1
_geom_bond_atom_site_label_2
_geom_bond_distance
_geom_bond_site_symmetry_2
_geom_bond_publ_flag
Fe2 C3 1.748(6) . ?
Fe2 C4 1.753(6) . ?
Fe2 C11 1.971(6) . ?
Fe2 S1 2.2711(17) . ?
Fe2 S2 2.2807(16) . ?
Fe2 Fe1 2.5467(12) . ?
Fe1 C1 1.759(7) . ?
Fe1 C2 1.774(6) . ?
Fe1 P1 2.2116(17) . ?
Fe1 S1 2.2435(18) . ?
Fe1 S2 2.2643(16) . ?
S1 C5 1.831(6) . ?
S2 C7 1.833(6) . ?
N1 C13 1.377(7) . ?
N1 C11 1.380(7) . ?
N1 C14 1.446(7) . ?
N2 C11 1.381(7) . ?
N2 C12 1.389(7) . ?
N2 C15 1.447(7) . ?
P1 C8 1.799(8) . ?
P1 C9 1.803(7) . ?
P1 C10 1.826(8) . ?
O4 C4 1.166(7) . ?
O3 C3 1.158(7) . ?
O2 C2 1.144(7) . ?
O1 C1 1.156(7) . ?
C13 C12 1.346(8) . ?
C15 C20 1.385(7) . ?
C15 C16 1.400(7) . ?
C16 C17 1.392(8) . ?
C16 C22 1.499(7) . ?
C17 C18 1.392(8) . ?
C18 C19 1.384(7) . ?
C18 C23 1.521(8) . ?
C19 C20 1.388(8) . ?
C20 C21 1.502(7) . ?
C5 C6 1.508(8) . ?
C6 C7 1.518(8) . ?
Fe3 C26 2.032(7) 3_565 ?
Fe3 C26 2.032(7) . ?
Fe3 C24 2.034(8) 3_565 ?
Fe3 C24 2.034(8) . ?
Fe3 C25 2.037(7) . ?
Fe3 C25 2.037(7) 3_565 ?
Fe3 C28 2.047(6) 3_565 ?
Fe3 C28 2.047(6) . ?
Fe3 C27 2.054(6) . ?
Fe3 C27 2.054(6) 3_565 ?
C27 C26 1.410(10) . ?
C27 C28 1.416(9) . ?
C26 C25 1.412(13) . ?
C25 C24 1.402(13) . ?
C24 C28 1.381(10) . ?
C29 Cl3 1.733(8) . ?
C29 Cl2 1.737(8) . ?
C29 Cl1 1.742(8) . ?
